data_7059400
loop_
_publ_author_name
'Boufroua, Naouel'
'Dunach, Elisabet'
'Fontaine-Vive, Fabien'
'Achouche-Bouzroura, Samia'
'Poulain-Martini, Sophie'

_publ_section_title
;
 In(OTf)3-catalysed easy access to dihydropyranocoumarin and
 dihydropyranochromone derivatives
;
_journal_issue 15
_journal_name_full 'New Journal of Chemistry'
_journal_page_first 6042
_journal_page_last 6052
_journal_paper_doi 10.1039/D0NJ00080A
_journal_volume 44
_journal_year 2020
_chemical_formula_moiety '2(C14 H14 O3)'
_chemical_formula_sum 'C28 H28 O6'
_chemical_formula_weight 460.50
_space_group_crystal_system triclinic
_space_group_IT_number 2
_space_group_name_Hall '-P 1'
_space_group_name_H-M_alt 'P -1'
_atom_sites_solution_hydrogens geom
_atom_sites_solution_primary dual
_audit_creation_date 2017-03-16
_audit_creation_method
;
Olex2 1.2
(compiled 2017.03.02 svn.r3394 for OlexSys, GUI svn.r5324)
;
_audit_update_record
;
2019-09-17 deposited with the CCDC.	2020-03-12 downloaded from the CCDC.
;
_cell_angle_alpha 86.854(4)
_cell_angle_beta 70.545(4)
_cell_angle_gamma 87.679(4)
_cell_formula_units_Z 2
_cell_length_a 9.8069(4)
_cell_length_b 10.0568(5)
_cell_length_c 12.7810(6)
_cell_measurement_reflns_used 7165
_cell_measurement_temperature 293
_cell_measurement_theta_max 27.4780
_cell_measurement_theta_min 4.0300
_cell_volume 1186.44(10)
_computing_cell_refinement 'CrysAlisPro 1.171.39.18b (Rigaku OD, 2015)'
_computing_data_collection 'CrysAlisPro 1.171.39.18b (Rigaku OD, 2015)'
_computing_data_reduction 'CrysAlisPro 1.171.39.18b (Rigaku OD, 2015)'
_computing_molecular_graphics 'Olex2 (Dolomanov et al., 2009)'
_computing_publication_material 'Olex2 (Dolomanov et al., 2009)'
_computing_structure_refinement 'ShelXL (Sheldrick, 2015)'
_computing_structure_solution 'ShelXT (Sheldrick, 2015)'
_diffrn_ambient_temperature 293
_diffrn_detector 'CCD plate'
_diffrn_detector_area_resol_mean 5.3048
_diffrn_detector_type AtlasS2
_diffrn_measured_fraction_theta_full 0.980
_diffrn_measured_fraction_theta_max 0.815
_diffrn_measurement_details
;
List of Runs (angles in degrees, time in seconds):

  # Type    Start    End  Width  t~exp~   \w     \q     \k     \f   Frames
#--------------------------------------------------------------------------
  1  \w    -14.00  32.00   1.00   15.00    --   -7.78 -99.00 -60.00   46
  2  \w    -85.00 -58.00   1.00   15.00    --   -7.78 156.00 109.75   27
  3  \w      7.00  85.00   1.00   15.00    --    8.41  77.00-150.00   78
  4  \w     21.00  49.00   1.00   15.00    --    8.41 -99.00 150.00   28
  5  \w    -15.00  83.00   1.00   15.00    --    8.41  38.00 150.00   98
  6  \w    -20.00  49.00   1.00   15.00    --    8.41 -99.00  60.00   69
  7  \w    -72.00  73.00   1.00   15.00    --    8.41   0.00  90.00  145
  8  \w    -15.00  53.00   1.00   15.00    --   10.00-102.00 -31.91   68
;
_diffrn_measurement_device 'four-circle diffractometer'
_diffrn_measurement_device_type 'SuperNova, Dual, Cu at home/near, AtlasS2'
_diffrn_measurement_method '\w scans'
_diffrn_orient_matrix_type 'CrysAlisPro convention (1999,Acta A55,543-557)'
_diffrn_orient_matrix_UB_11 -0.0113091000
_diffrn_orient_matrix_UB_12 0.0684977000
_diffrn_orient_matrix_UB_13 0.0116562000
_diffrn_orient_matrix_UB_21 0.0747631000
_diffrn_orient_matrix_UB_22 0.0109855000
_diffrn_orient_matrix_UB_23 -0.0271653000
_diffrn_orient_matrix_UB_31 -0.0130254000
_diffrn_orient_matrix_UB_32 0.0134007000
_diffrn_orient_matrix_UB_33 -0.0509611000
_diffrn_radiation_monochromator mirror
_diffrn_radiation_probe x-ray
_diffrn_radiation_type MoK\a
_diffrn_radiation_wavelength 0.71073
_diffrn_reflns_av_R_equivalents 0.0203
_diffrn_reflns_av_unetI/netI 0.0203
_diffrn_reflns_Laue_measured_fraction_full 0.980
_diffrn_reflns_Laue_measured_fraction_max 0.815
_diffrn_reflns_limit_h_max 12
_diffrn_reflns_limit_h_min -13
_diffrn_reflns_limit_k_max 13
_diffrn_reflns_limit_k_min -12
_diffrn_reflns_limit_l_max 16
_diffrn_reflns_limit_l_min -15
_diffrn_reflns_number 17392
_diffrn_reflns_point_group_measured_fraction_full 0.980
_diffrn_reflns_point_group_measured_fraction_max 0.815
_diffrn_reflns_theta_full 26.000
_diffrn_reflns_theta_max 28.977
_diffrn_reflns_theta_min 3.371
_diffrn_source 'micro-focus sealed X-ray tube'
_diffrn_source_type 'SuperNova (Mo) X-ray Source'
_exptl_absorpt_coefficient_mu 0.090
_exptl_absorpt_correction_T_max 1.00000
_exptl_absorpt_correction_T_min 0.84132
_exptl_absorpt_correction_type multi-scan
_exptl_absorpt_process_details
;
CrysAlisPro 1.171.39.18b (Rigaku Oxford Diffraction, 2015)
Empirical absorption correction using spherical harmonics,
 implemented in SCALE3 ABSPACK scaling algorithm.
;
_exptl_crystal_colour colourless
_exptl_crystal_colour_primary colourless
_exptl_crystal_density_diffrn 1.289
_exptl_crystal_description plate
_exptl_crystal_F_000 488
_exptl_crystal_size_max 0.36
_exptl_crystal_size_mid 0.22
_exptl_crystal_size_min 0.12
_refine_diff_density_max 0.181
_refine_diff_density_min -0.150
_refine_diff_density_rms 0.031
_refine_ls_extinction_method none
_refine_ls_goodness_of_fit_ref 1.031
_refine_ls_hydrogen_treatment constr
_refine_ls_matrix_type full
_refine_ls_number_parameters 340
_refine_ls_number_reflns 5143
_refine_ls_number_restraints 0
_refine_ls_restrained_S_all 1.031
_refine_ls_R_factor_all 0.0668
_refine_ls_R_factor_gt 0.0482
_refine_ls_shift/su_max 0.000
_refine_ls_shift/su_mean 0.000
_refine_ls_structure_factor_coef Fsqd
_refine_ls_weighting_details 'w=1/[\s^2^(Fo^2^)+(0.0496P)^2^+0.3257P] where P=(Fo^2^+2Fc^2^)/3'
_refine_ls_weighting_scheme calc
_refine_ls_wR_factor_gt 0.1157
_refine_ls_wR_factor_ref 0.1277
_reflns_Friedel_coverage 0.000
_reflns_number_gt 3825
_reflns_number_total 5143
_reflns_threshold_expression 'I > 2\s(I)'
_cod_data_source_file d0nj00080a2.cif
_cod_data_source_block nb1
_cod_depositor_comments
;Adding full bibliography for 7059397--7059400.cif.

 Adding full bibliography for 7059397--7059400.cif.
;
_cod_original_cell_volume 1186.45(10)
_cod_database_code 7059400
_shelx_shelxl_version_number 2016/4
_chemical_oxdiff_formula 'c14 h14 o3'
_shelx_space_group_comment
;
The symmetry employed for this shelxl refinement is uniquely defined
by the following loop, which should always be used as a source of
symmetry information in preference to the above space-group names.
They are only intended as comments.
;
_diffrn_oxdiff_ac3_digest_frames
;
0109df002d98cd7eec2804822bf76a8d090002721bf
;
_reflns_odcompleteness_completeness 99.73
_reflns_odcompleteness_iscentric 1
_reflns_odcompleteness_theta 24.66
_olex2_refinement_description
;
1. Fixed Uiso
 At 1.2 times of:
  All C(H) groups, All C(H,H) groups, All C(H,H,H,H) groups
 At 1.5 times of:
  All C(H,H,H) groups
2. Others
 Fixed Sof: H24B(0.5) H24A(0.5) H24D(0.5) H24C(0.5) C25(0.5) H25A(0.5)
 H25B(0.5) C26(0.5) H26A(0.5) H26B(0.5) C28(0.5) H28A(0.5) H28B(0.5) H28C(0.5)
 C29(0.5) H29A(0.5) H29B(0.5) H29C(0.5) C30(0.5) H30A(0.5) H30B(0.5) H30C(0.5)
 C31(0.5) H31A(0.5) H31B(0.5) H31C(0.5)
3.a Secondary CH2 refined with riding coordinates:
 C24(H24B,H24A), C24(H24D,H24C), C25(H25A,H25B), C26(H26A,H26B), C9(H9A,H9B),
 C10(H10A,H10B)
3.b Aromatic/amide H refined with riding coordinates:
 C16(H16), C17(H17), C18(H18), C19(H19), C2(H2), C3(H3), C4(H4), C5(H5)
3.c Idealised Me refined as rotating group:
 C28(H28A,H28B,H28C), C29(H29A,H29B,H29C), C30(H30A,H30B,H30C), C31(H31A,H31B,
 H31C), C13(H13A,H13B,H13C), C14(H14A,H14B,H14C)
;
_olex2_submission_special_instructions 'No special instructions were received'
_oxdiff_exptl_absorpt_empirical_details
;
Empirical correction (ABSPACK) includes:
- Absorption correction using spherical harmonics
- Frame scaling
;
_oxdiff_exptl_absorpt_empirical_full_max 1.323
_oxdiff_exptl_absorpt_empirical_full_min 0.742

loop_
_space_group_symop_operation_xyz
'x, y, z'
'-x, -y, -z'

loop_
_atom_site_label
_atom_site_type_symbol
_atom_site_fract_x
_atom_site_fract_y
_atom_site_fract_z
_atom_site_U_iso_or_equiv
_atom_site_adp_type
_atom_site_occupancy
_atom_site_site_symmetry_order
_atom_site_calc_flag
_atom_site_refinement_flags_posn
_atom_site_refinement_flags_adp
_atom_site_refinement_flags_occupancy
_atom_site_disorder_assembly
_atom_site_disorder_group
O4 O 0.37248(13) 1.07437(11) 0.71643(10) 0.0555(3) Uani 1 1 d . . . . .
O5 O 0.36295(17) 0.93892(14) 0.85906(11) 0.0751(4) Uani 1 1 d . . . . .
O6 O 0.18935(15) 0.80187(11) 0.57966(10) 0.0617(3) Uani 1 1 d . . . . .
C15 C 0.29766(16) 1.00815(14) 0.56657(13) 0.0428(3) Uani 1 1 d . . . . .
C16 C 0.28671(19) 1.04019(17) 0.46201(14) 0.0543(4) Uani 1 1 d . . . . .
H16 H 0.247256 0.979785 0.428194 0.065 Uiso 1 1 calc R . . . .
C17 C 0.3339(2) 1.16050(18) 0.40879(16) 0.0623(5) Uani 1 1 d . . . . .
H17 H 0.327581 1.180828 0.338660 0.075 Uiso 1 1 calc R . . . .
C18 C 0.39068(19) 1.25122(18) 0.45923(17) 0.0631(5) Uani 1 1 d . . . . .
H18 H 0.421125 1.333012 0.423144 0.076 Uiso 1 1 calc R . . . .
C19 C 0.40276(18) 1.22233(17) 0.56179(17) 0.0582(4) Uani 1 1 d . . . . .
H19 H 0.441047 1.283756 0.595557 0.070 Uiso 1 1 calc R . . . .
C20 C 0.35698(16) 1.10006(15) 0.61434(13) 0.0455(4) Uani 1 1 d . . . . .
C21 C 0.33553(19) 0.95389(17) 0.77355(14) 0.0518(4) Uani 1 1 d . . . . .
C22 C 0.26720(17) 0.85828(15) 0.72887(13) 0.0470(4) Uani 1 1 d . . . . .
C23 C 0.24994(16) 0.88472(14) 0.62928(13) 0.0429(3) Uani 1 1 d . . . . .
C24 C 0.2204(2) 0.73010(18) 0.79405(16) 0.0648(5) Uani 1 1 d . . . . .
H24B H 0.126292 0.741910 0.850238 0.078 Uiso 0.5 1 calc R . P A 1
H24A H 0.289216 0.700461 0.830612 0.078 Uiso 0.5 1 calc R . P A 1
H24D H 0.193965 0.744487 0.872822 0.078 Uiso 0.5 1 calc R . P B 2
H24C H 0.299529 0.664989 0.774334 0.078 Uiso 0.5 1 calc R . P B 2
C25 C 0.2132(4) 0.6268(3) 0.7112(3) 0.0505(8) Uani 0.5 1 d . . P C 1
H25A H 0.310657 0.603238 0.664796 0.061 Uiso 0.5 1 calc R . P C 1
H25B H 0.169141 0.546660 0.752155 0.061 Uiso 0.5 1 calc R . P C 1
C26 C 0.0891(5) 0.6773(4) 0.7685(4) 0.0798(12) Uani 0.5 1 d . . P C 2
H26A H 0.004481 0.733983 0.800184 0.096 Uiso 0.5 1 calc R . P C 2
H26B H 0.067804 0.587710 0.800552 0.096 Uiso 0.5 1 calc R . P C 2
C27 C 0.12852(19) 0.67736(17) 0.63889(15) 0.0560(4) Uani 1 1 d . . . . .
C28 C -0.0211(4) 0.7245(6) 0.6992(4) 0.0862(14) Uani 0.5 1 d . . P C 1
H28A H -0.018842 0.789525 0.750777 0.129 Uiso 0.5 1 calc GR . P C 1
H28B H -0.077559 0.650509 0.738742 0.129 Uiso 0.5 1 calc GR . P C 1
H28C H -0.063791 0.764006 0.646943 0.129 Uiso 0.5 1 calc GR . P C 1
C29 C -0.0107(6) 0.6468(6) 0.6170(6) 0.1035(18) Uani 0.5 1 d . . P C 2
H29A H -0.082532 0.714797 0.647212 0.155 Uiso 0.5 1 calc GR . P C 2
H29B H -0.045270 0.561977 0.651691 0.155 Uiso 0.5 1 calc GR . P C 2
H29C H 0.008359 0.644548 0.538442 0.155 Uiso 0.5 1 calc GR . P C 2
C30 C 0.1424(7) 0.5849(4) 0.5439(4) 0.0867(15) Uani 0.5 1 d . . P C 1
H30A H 0.085954 0.621143 0.500077 0.130 Uiso 0.5 1 calc GR . P C 1
H30B H 0.107919 0.498390 0.574350 0.130 Uiso 0.5 1 calc GR . P C 1
H30C H 0.242042 0.577389 0.498037 0.130 Uiso 0.5 1 calc GR . P C 1
C31 C 0.2432(5) 0.5746(4) 0.5909(4) 0.0853(13) Uani 0.5 1 d . . P C 2
H31A H 0.268185 0.578287 0.511554 0.128 Uiso 0.5 1 calc GR . P C 2
H31B H 0.207930 0.487900 0.620047 0.128 Uiso 0.5 1 calc GR . P C 2
H31C H 0.327220 0.591521 0.610312 0.128 Uiso 0.5 1 calc GR . P C 2
O1 O 0.56510(13) 0.58474(11) 0.81708(10) 0.0561(3) Uani 1 1 d . . . . .
O2 O 0.51269(16) 0.45248(13) 0.70557(12) 0.0724(4) Uani 1 1 d . . . . .
O3 O 0.83368(12) 0.29966(10) 0.89373(9) 0.0502(3) Uani 1 1 d . . . . .
C1 C 0.72329(16) 0.51287(14) 0.91940(12) 0.0425(3) Uani 1 1 d . . . . .
C2 C 0.7901(2) 0.54444(18) 0.99533(14) 0.0599(5) Uani 1 1 d . . . . .
H2 H 0.851218 0.482354 1.014994 0.072 Uiso 1 1 calc R . . . .
C3 C 0.7656(3) 0.6672(2) 1.04098(17) 0.0758(6) Uani 1 1 d . . . . .
H3 H 0.809259 0.687327 1.092395 0.091 Uiso 1 1 calc R . . . .
C4 C 0.6770(3) 0.7610(2) 1.01140(17) 0.0741(6) Uani 1 1 d . . . . .
H4 H 0.662299 0.844108 1.042372 0.089 Uiso 1 1 calc R . . . .
C5 C 0.6105(2) 0.73289(17) 0.93704(15) 0.0623(5) Uani 1 1 d . . . . .
H5 H 0.550843 0.796191 0.917002 0.075 Uiso 1 1 calc R . . . .
C6 C 0.63351(17) 0.60841(15) 0.89198(13) 0.0464(4) Uani 1 1 d . . . . .
C7 C 0.57759(18) 0.46287(16) 0.76993(14) 0.0498(4) Uani 1 1 d . . . . .
C8 C 0.66682(16) 0.36042(14) 0.79910(12) 0.0427(3) Uani 1 1 d . . . . .
C9 C 0.6721(2) 0.22612(16) 0.75244(15) 0.0554(4) Uani 1 1 d . . . . .
H9A H 0.728113 0.229777 0.673917 0.067 Uiso 1 1 calc R . . . .
H9B H 0.574937 0.199365 0.760821 0.067 Uiso 1 1 calc R . . . .
C10 C 0.7413(2) 0.12558(16) 0.81406(15) 0.0563(4) Uani 1 1 d . . . . .
H10A H 0.671870 0.103077 0.886482 0.068 Uiso 1 1 calc R . . . .
H10B H 0.766731 0.044749 0.773069 0.068 Uiso 1 1 calc R . . . .
C11 C 0.87554(19) 0.17951(16) 0.82856(14) 0.0523(4) Uani 1 1 d . . . . .
C12 C 0.74094(16) 0.38607(14) 0.86717(12) 0.0396(3) Uani 1 1 d . . . . .
C13 C 0.9900(2) 0.2202(2) 0.71960(18) 0.0784(6) Uani 1 1 d . . . . .
H13A H 0.952393 0.291404 0.683200 0.118 Uiso 1 1 calc GR . . . .
H13B H 1.016226 0.145383 0.672780 0.118 Uiso 1 1 calc GR . . . .
H13C H 1.073830 0.249562 0.733854 0.118 Uiso 1 1 calc GR . . . .
C14 C 0.9372(2) 0.08490(19) 0.89863(19) 0.0729(6) Uani 1 1 d . . . . .
H14A H 1.014338 0.126957 0.913758 0.109 Uiso 1 1 calc GR . . . .
H14B H 0.973639 0.005420 0.859215 0.109 Uiso 1 1 calc GR . . . .
H14C H 0.862558 0.062324 0.967345 0.109 Uiso 1 1 calc GR . . . .

loop_
_atom_site_aniso_label
_atom_site_aniso_U_11
_atom_site_aniso_U_22
_atom_site_aniso_U_33
_atom_site_aniso_U_23
_atom_site_aniso_U_13
_atom_site_aniso_U_12
O4 0.0607(7) 0.0487(6) 0.0636(7) -0.0120(5) -0.0275(6) -0.0042(5)
O5 0.1035(11) 0.0731(9) 0.0643(8) -0.0131(7) -0.0473(8) -0.0013(8)
O6 0.0906(9) 0.0436(6) 0.0652(7) 0.0023(5) -0.0438(7) -0.0165(6)
C15 0.0389(8) 0.0384(8) 0.0500(8) -0.0082(6) -0.0131(7) 0.0056(6)
C16 0.0615(10) 0.0462(9) 0.0573(10) -0.0051(7) -0.0226(8) 0.0028(8)
C17 0.0643(11) 0.0578(11) 0.0617(11) 0.0058(9) -0.0192(9) 0.0065(9)
C18 0.0524(10) 0.0467(10) 0.0828(13) 0.0097(9) -0.0146(9) -0.0010(8)
C19 0.0474(9) 0.0440(9) 0.0828(13) -0.0069(8) -0.0202(9) -0.0035(7)
C20 0.0371(8) 0.0426(8) 0.0559(9) -0.0098(7) -0.0140(7) 0.0051(6)
C21 0.0554(10) 0.0523(10) 0.0512(9) -0.0132(7) -0.0212(8) 0.0049(8)
C22 0.0496(9) 0.0440(8) 0.0487(9) -0.0080(7) -0.0177(7) 0.0044(7)
C23 0.0429(8) 0.0375(7) 0.0504(9) -0.0102(6) -0.0174(7) 0.0038(6)
C24 0.0897(14) 0.0538(10) 0.0593(11) 0.0031(8) -0.0360(10) -0.0079(9)
C25 0.059(2) 0.0364(15) 0.061(2) 0.0046(14) -0.0260(17) -0.0056(14)
C26 0.092(3) 0.064(2) 0.074(3) 0.001(2) -0.014(2) -0.015(2)
C27 0.0592(10) 0.0484(9) 0.0644(11) 0.0017(8) -0.0250(9) -0.0139(8)
C28 0.046(2) 0.117(4) 0.093(3) 0.031(3) -0.024(2) -0.024(2)
C29 0.084(4) 0.094(4) 0.150(5) 0.021(4) -0.063(4) -0.032(3)
C30 0.142(5) 0.057(2) 0.087(3) 0.008(2) -0.069(3) -0.046(3)
C31 0.094(3) 0.057(2) 0.085(3) -0.005(2) -0.005(3) 0.002(2)
O1 0.0632(7) 0.0429(6) 0.0677(7) -0.0070(5) -0.0297(6) 0.0097(5)
O2 0.0881(10) 0.0622(8) 0.0892(10) -0.0067(7) -0.0599(9) 0.0079(7)
O3 0.0558(7) 0.0440(6) 0.0577(7) -0.0041(5) -0.0283(6) 0.0060(5)
C1 0.0478(8) 0.0392(8) 0.0378(7) -0.0007(6) -0.0098(7) -0.0077(6)
C2 0.0791(12) 0.0523(10) 0.0551(10) 0.0002(8) -0.0303(9) -0.0143(9)
C3 0.1103(17) 0.0640(12) 0.0619(12) -0.0099(9) -0.0364(12) -0.0243(12)
C4 0.1007(16) 0.0486(10) 0.0642(12) -0.0175(9) -0.0120(11) -0.0138(11)
C5 0.0714(12) 0.0418(9) 0.0638(11) -0.0091(8) -0.0084(9) 0.0018(8)
C6 0.0488(9) 0.0399(8) 0.0446(8) -0.0037(6) -0.0072(7) -0.0030(7)
C7 0.0539(9) 0.0448(9) 0.0550(9) -0.0037(7) -0.0240(8) 0.0010(7)
C8 0.0456(8) 0.0385(8) 0.0454(8) -0.0039(6) -0.0167(7) 0.0003(6)
C9 0.0650(11) 0.0460(9) 0.0632(10) -0.0123(8) -0.0308(9) 0.0027(8)
C10 0.0696(11) 0.0381(8) 0.0642(10) -0.0103(7) -0.0255(9) 0.0044(8)
C11 0.0554(10) 0.0426(8) 0.0577(10) -0.0068(7) -0.0176(8) 0.0108(7)
C12 0.0411(8) 0.0366(7) 0.0387(7) 0.0018(6) -0.0106(6) -0.0024(6)
C13 0.0631(12) 0.0834(14) 0.0740(13) -0.0047(11) -0.0046(10) 0.0139(11)
C14 0.0826(14) 0.0548(11) 0.0889(14) -0.0014(10) -0.0412(12) 0.0175(10)

loop_
_atom_type_symbol
_atom_type_description
_atom_type_scat_dispersion_real
_atom_type_scat_dispersion_imag
_atom_type_scat_source
C C 0.0033 0.0016 'International Tables Vol C Tables 4.2.6.8 and 6.1.1.4'
H H 0.0000 0.0000 'International Tables Vol C Tables 4.2.6.8 and 6.1.1.4'
O O 0.0106 0.0060 'International Tables Vol C Tables 4.2.6.8 and 6.1.1.4'

loop_
_geom_angle_atom_site_label_1
_geom_angle_atom_site_label_2
_geom_angle_atom_site_label_3
_geom_angle
_geom_angle_site_symmetry_1
_geom_angle_site_symmetry_3
_geom_angle_publ_flag
C20 O4 C21 121.57(12) . . ?
C23 O6 C27 118.97(12) . . ?
C16 C15 C23 124.30(14) . . ?
C20 C15 C16 118.33(15) . . ?
C20 C15 C23 117.36(14) . . ?
C15 C16 H16 119.8 . . ?
C17 C16 C15 120.33(16) . . ?
C17 C16 H16 119.8 . . ?
C16 C17 H17 120.0 . . ?
C16 C17 C18 120.08(18) . . ?
C18 C17 H17 120.0 . . ?
C17 C18 H18 119.6 . . ?
C19 C18 C17 120.81(17) . . ?
C19 C18 H18 119.6 . . ?
C18 C19 H19 120.6 . . ?
C18 C19 C20 118.85(16) . . ?
C20 C19 H19 120.6 . . ?
O4 C20 C15 121.38(14) . . ?
O4 C20 C19 117.04(14) . . ?
C15 C20 C19 121.58(16) . . ?
O4 C21 C22 118.47(14) . . ?
O5 C21 O4 115.87(15) . . ?
O5 C21 C22 125.66(17) . . ?
C21 C22 C24 118.34(14) . . ?
C23 C22 C21 119.62(15) . . ?
C23 C22 C24 122.02(15) . . ?
O6 C23 C15 114.25(13) . . ?
O6 C23 C22 124.38(14) . . ?
C22 C23 C15 121.37(14) . . ?
C22 C24 H24B 110.3 . . ?
C22 C24 H24A 110.3 . . ?
C22 C24 H24D 109.8 . . ?
C22 C24 H24C 109.8 . . ?
C22 C24 C25 107.17(17) . . ?
C22 C24 C26 109.4(2) . . ?
O6 C27 C25 110.11(17) . . ?
O6 C27 C26 114.7(2) . . ?
O6 C27 C28 99.8(2) . . ?
O6 C27 C29 110.4(2) . . ?
O6 C27 C30 102.8(2) . . ?
O6 C27 C31 104.1(2) . . ?
C6 O1 C7 121.38(12) . . ?
C12 O3 C11 116.84(11) . . ?
C2 C1 C12 124.33(15) . . ?
C6 C1 C2 118.20(15) . . ?
C6 C1 C12 117.47(13) . . ?
C1 C2 H2 120.0 . . ?
C3 C2 C1 119.95(18) . . ?
C3 C2 H2 120.0 . . ?
C2 C3 H3 119.7 . . ?
C2 C3 C4 120.68(18) . . ?
C4 C3 H3 119.7 . . ?
C3 C4 H4 119.7 . . ?
C5 C4 C3 120.59(17) . . ?
C5 C4 H4 119.7 . . ?
C4 C5 H5 120.6 . . ?
C4 C5 C6 118.83(18) . . ?
C6 C5 H5 120.6 . . ?
O1 C6 C1 121.42(13) . . ?
O1 C6 C5 116.84(15) . . ?
C5 C6 C1 121.73(16) . . ?
O1 C7 C8 118.48(13) . . ?
O2 C7 O1 116.03(14) . . ?
O2 C7 C8 125.49(15) . . ?
C7 C8 C9 117.74(13) . . ?
C12 C8 C7 120.18(14) . . ?
C12 C8 C9 122.08(13) . . ?
C8 C9 H9A 109.9 . . ?
C8 C9 H9B 109.9 . . ?
C8 C9 C10 109.08(13) . . ?
H9A C9 H9B 108.3 . . ?
C10 C9 H9A 109.9 . . ?
C10 C9 H9B 109.9 . . ?
C9 C10 H10A 109.3 . . ?
C9 C10 H10B 109.3 . . ?
H10A C10 H10B 107.9 . . ?
C11 C10 C9 111.71(14) . . ?
C11 C10 H10A 109.3 . . ?
C11 C10 H10B 109.3 . . ?
O3 C11 C10 108.35(13) . . ?
O3 C11 C13 106.94(14) . . ?
O3 C11 C14 104.17(13) . . ?
C10 C11 C13 113.33(16) . . ?
C14 C11 C10 111.90(15) . . ?
C14 C11 C13 111.56(16) . . ?
O3 C12 C1 114.62(13) . . ?
O3 C12 C8 124.51(13) . . ?
C8 C12 C1 120.87(13) . . ?
C11 C13 H13A 109.5 . . ?
C11 C13 H13B 109.5 . . ?
C11 C13 H13C 109.5 . . ?
H13A C13 H13B 109.5 . . ?
H13A C13 H13C 109.5 . . ?
H13B C13 H13C 109.5 . . ?
C11 C14 H14A 109.5 . . ?
C11 C14 H14B 109.5 . . ?
C11 C14 H14C 109.5 . . ?
H14A C14 H14B 109.5 . . ?
H14A C14 H14C 109.5 . . ?
H14B C14 H14C 109.5 . . ?

loop_
_geom_bond_atom_site_label_1
_geom_bond_atom_site_label_2
_geom_bond_distance
_geom_bond_site_symmetry_2
_geom_bond_publ_flag
O4 C20 1.3727(19) . ?
O4 C21 1.376(2) . ?
O5 C21 1.2098(19) . ?
O6 C23 1.3411(18) . ?
O6 C27 1.467(2) . ?
C15 C16 1.395(2) . ?
C15 C20 1.381(2) . ?
C15 C23 1.446(2) . ?
C16 H16 0.9300 . ?
C16 C17 1.373(2) . ?
C17 H17 0.9300 . ?
C17 C18 1.379(3) . ?
C18 H18 0.9300 . ?
C18 C19 1.370(3) . ?
C19 H19 0.9300 . ?
C19 C20 1.385(2) . ?
C21 C22 1.438(2) . ?
C22 C23 1.350(2) . ?
C22 C24 1.497(2) . ?
C24 H24B 0.9700 . ?
C24 H24A 0.9700 . ?
C24 H24D 0.9700 . ?
C24 H24C 0.9700 . ?
C24 C25 1.544(4) . ?
C24 C26 1.550(5) . ?
C27 C28 1.484(5) . ?
C27 C29 1.527(5) . ?
C27 C30 1.536(4) . ?
C27 C31 1.491(5) . ?
O1 C6 1.3744(19) . ?
O1 C7 1.3784(19) . ?
O2 C7 1.2067(19) . ?
O3 C11 1.4713(19) . ?
O3 C12 1.3442(17) . ?
C1 C2 1.395(2) . ?
C1 C6 1.386(2) . ?
C1 C12 1.449(2) . ?
C2 H2 0.9300 . ?
C2 C3 1.373(3) . ?
C3 H3 0.9300 . ?
C3 C4 1.379(3) . ?
C4 H4 0.9300 . ?
C4 C5 1.366(3) . ?
C5 H5 0.9300 . ?
C5 C6 1.385(2) . ?
C7 C8 1.438(2) . ?
C8 C9 1.498(2) . ?
C8 C12 1.346(2) . ?
C9 H9A 0.9700 . ?
C9 H9B 0.9700 . ?
C9 C10 1.522(2) . ?
C10 H10A 0.9700 . ?
C10 H10B 0.9700 . ?
C10 C11 1.515(2) . ?
C11 C13 1.517(3) . ?
C11 C14 1.514(2) . ?
C13 H13A 0.9600 . ?
C13 H13B 0.9600 . ?
C13 H13C 0.9600 . ?
C14 H14A 0.9600 . ?
C14 H14B 0.9600 . ?
C14 H14C 0.9600 . ?

loop_
_geom_torsion_atom_site_label_1
_geom_torsion_atom_site_label_2
_geom_torsion_atom_site_label_3
_geom_torsion_atom_site_label_4
_geom_torsion
_geom_torsion_site_symmetry_1
_geom_torsion_site_symmetry_2
_geom_torsion_site_symmetry_3
_geom_torsion_site_symmetry_4
_geom_torsion_publ_flag
O4 C21 C22 C23 4.5(2) . . . . ?
O4 C21 C22 C24 -176.99(15) . . . . ?
O5 C21 C22 C23 -176.38(17) . . . . ?
O5 C21 C22 C24 2.2(3) . . . . ?
C15 C16 C17 C18 -0.9(3) . . . . ?
C16 C15 C20 O4 -179.25(14) . . . . ?
C16 C15 C20 C19 1.1(2) . . . . ?
C16 C15 C23 O6 -1.6(2) . . . . ?
C16 C15 C23 C22 178.18(15) . . . . ?
C16 C17 C18 C19 0.9(3) . . . . ?
C17 C18 C19 C20 0.0(3) . . . . ?
C18 C19 C20 O4 179.26(14) . . . . ?
C18 C19 C20 C15 -1.0(2) . . . . ?
C20 O4 C21 O5 175.11(14) . . . . ?
C20 O4 C21 C22 -5.6(2) . . . . ?
C20 C15 C16 C17 -0.1(2) . . . . ?
C20 C15 C23 O6 178.00(13) . . . . ?
C20 C15 C23 C22 -2.2(2) . . . . ?
C21 O4 C20 C15 2.9(2) . . . . ?
C21 O4 C20 C19 -177.45(14) . . . . ?
C21 C22 C23 O6 179.17(14) . . . . ?
C21 C22 C23 C15 -0.6(2) . . . . ?
C23 C15 C16 C17 179.47(15) . . . . ?
C23 C15 C20 O4 1.2(2) . . . . ?
C23 C15 C20 C19 -178.52(14) . . . . ?
C24 C22 C23 O6 0.7(3) . . . . ?
C24 C22 C23 C15 -179.06(15) . . . . ?
C27 O6 C23 C15 -176.12(13) . . . . ?
C27 O6 C23 C22 4.1(2) . . . . ?
O1 C7 C8 C9 176.40(15) . . . . ?
O1 C7 C8 C12 -2.9(2) . . . . ?
O2 C7 C8 C9 -4.6(3) . . . . ?
O2 C7 C8 C12 176.10(17) . . . . ?
C1 C2 C3 C4 -1.0(3) . . . . ?
C2 C1 C6 O1 179.42(14) . . . . ?
C2 C1 C6 C5 0.6(2) . . . . ?
C2 C1 C12 O3 -2.8(2) . . . . ?
C2 C1 C12 C8 176.46(15) . . . . ?
C2 C3 C4 C5 0.8(3) . . . . ?
C3 C4 C5 C6 0.1(3) . . . . ?
C4 C5 C6 O1 -179.67(16) . . . . ?
C4 C5 C6 C1 -0.8(3) . . . . ?
C6 O1 C7 O2 179.71(15) . . . . ?
C6 O1 C7 C8 -1.2(2) . . . . ?
C6 C1 C2 C3 0.3(3) . . . . ?
C6 C1 C12 O3 177.48(13) . . . . ?
C6 C1 C12 C8 -3.3(2) . . . . ?
C7 O1 C6 C1 3.0(2) . . . . ?
C7 O1 C6 C5 -178.11(15) . . . . ?
C7 C8 C9 C10 -166.56(15) . . . . ?
C7 C8 C12 O3 -175.76(14) . . . . ?
C7 C8 C12 C1 5.1(2) . . . . ?
C8 C9 C10 C11 -44.9(2) . . . . ?
C9 C8 C12 O3 5.0(2) . . . . ?
C9 C8 C12 C1 -174.12(14) . . . . ?
C9 C10 C11 O3 60.63(18) . . . . ?
C9 C10 C11 C13 -57.88(19) . . . . ?
C9 C10 C11 C14 174.91(15) . . . . ?
C11 O3 C12 C1 -169.46(12) . . . . ?
C11 O3 C12 C8 11.4(2) . . . . ?
C12 O3 C11 C10 -43.12(18) . . . . ?
C12 O3 C11 C13 79.37(17) . . . . ?
C12 O3 C11 C14 -162.39(14) . . . . ?
C12 C1 C2 C3 -179.50(17) . . . . ?
C12 C1 C6 O1 -0.8(2) . . . . ?
C12 C1 C6 C5 -179.61(14) . . . . ?
C12 C8 C9 C10 12.7(2) . . . . ?
